data_7207335
loop_
_publ_author_name
'Li, Xiao-Ling'
'Liu, Guang-Zhen'
'Xin, Ling-Yun'
'Wang, Li-Ya'

_publ_section_title
;
 Three Zn(ii) metal--organic frameworks assembled from a versatile tecton
 5-ethyl-pyridine-2,3-dicarboxylate and dipyridyl-type coligand
;
_journal_issue 5
_journal_name_full CrystEngComm
_journal_page_first 1729
_journal_paper_doi 10.1039/c1ce06050c
_journal_volume 14
_journal_year 2012
_chemical_formula_sum 'C48 H42 N6 O16 Zn3'
_chemical_formula_weight 1154.98
_chemical_name_systematic
;

?

;
_space_group_IT_number 2
_symmetry_cell_setting triclinic
_symmetry_space_group_name_Hall '-P 1'
_symmetry_space_group_name_H-M 'P -1'
_atom_sites_solution_hydrogens geom
_atom_sites_solution_primary direct
_atom_sites_solution_secondary difmap
_audit_creation_method SHELXL-97
_cell_angle_alpha 79.0660(10)
_cell_angle_beta 84.2640(10)
_cell_angle_gamma 77.0180(10)
_cell_formula_units_Z 1
_cell_length_a 9.0907(9)
_cell_length_b 11.4058(11)
_cell_length_c 12.0885(12)
_cell_measurement_reflns_used 5780
_cell_measurement_temperature 296(2)
_cell_measurement_theta_max 25.50
_cell_measurement_theta_min 2.64
_cell_volume 1197.1(2)
_computing_cell_refinement 'Bruker SMART'
_computing_data_collection 'Bruker SMART'
_computing_data_reduction 'Bruker SAINT'
_computing_molecular_graphics 'Bruker SHELXTL'
_computing_publication_material 'Bruker SHELXTL'
_computing_structure_refinement 'SHELXL-97 (Sheldrick, 1997)'
_computing_structure_solution 'SHELXS-97 (Sheldrick, 1990)'
_diffrn_ambient_temperature 296(2)
_diffrn_measured_fraction_theta_full 0.991
_diffrn_measured_fraction_theta_max 0.991
_diffrn_measurement_device_type 'CCD area detector'
_diffrn_measurement_method 'phi and omega scans'
_diffrn_radiation_monochromator graphite
_diffrn_radiation_source 'fine-focus sealed tube'
_diffrn_radiation_type MoK\a
_diffrn_radiation_wavelength 0.71073
_diffrn_reflns_av_R_equivalents 0.0133
_diffrn_reflns_av_sigmaI/netI 0.0188
_diffrn_reflns_limit_h_max 11
_diffrn_reflns_limit_h_min -10
_diffrn_reflns_limit_k_max 13
_diffrn_reflns_limit_k_min -13
_diffrn_reflns_limit_l_max 14
_diffrn_reflns_limit_l_min 0
_diffrn_reflns_number 4416
_diffrn_reflns_theta_full 25.50
_diffrn_reflns_theta_max 25.50
_diffrn_reflns_theta_min 2.64
_diffrn_standards_decay_% 0
_diffrn_standards_interval_count 0
_diffrn_standards_interval_time 0
_diffrn_standards_number 0
_exptl_absorpt_coefficient_mu 1.570
_exptl_absorpt_correction_T_max 0.8101
_exptl_absorpt_correction_T_min 0.6856
_exptl_absorpt_correction_type multi-scan
_exptl_absorpt_process_details sadabs
_exptl_crystal_colour colourless
_exptl_crystal_density_diffrn 1.602
_exptl_crystal_density_method 'not measured'
_exptl_crystal_description block
_exptl_crystal_F_000 590
_exptl_crystal_size_max 0.26
_exptl_crystal_size_mid 0.18
_exptl_crystal_size_min 0.14
_platon_squeeze_details ' ?'
_refine_diff_density_max 0.464
_refine_diff_density_min -0.333
_refine_diff_density_rms 0.050
_refine_ls_extinction_method none
_refine_ls_goodness_of_fit_ref 1.071
_refine_ls_hydrogen_treatment constr
_refine_ls_matrix_type full
_refine_ls_number_parameters 341
_refine_ls_number_reflns 4416
_refine_ls_number_restraints 15
_refine_ls_restrained_S_all 1.084
_refine_ls_R_factor_all 0.0285
_refine_ls_R_factor_gt 0.0254
_refine_ls_shift/su_max 0.002
_refine_ls_shift/su_mean 0.000
_refine_ls_structure_factor_coef Fsqd
_refine_ls_weighting_details 'calc w=1/[\s^2^(Fo^2^)+(0.0393P)^2^+0.4094P] where P=(Fo^2^+2Fc^2^)/3'
_refine_ls_weighting_scheme calc
_refine_ls_wR_factor_gt 0.0692
_refine_ls_wR_factor_ref 0.0704
_reflns_number_gt 4007
_reflns_number_total 4416
_reflns_threshold_expression >2sigma(I)
_cod_data_source_file c1ce06050c.txt
_cod_data_source_block a3
_cod_depositor_comments
;
The following automatic conversions were performed:

'_symmetry_cell_setting' value 'Triclinic' changed to 'triclinic'
according to /home/saulius/struct/CIF-dictionaries/cif_core.dic
dictionary named 'cif_core.dic' version 2.4.1 from 2010-06-29.

Automatic conversion script
Id: cif_fix_values 1715 2011-07-08 13:25:40Z adriana 
;
_cod_original_sg_symbol_H-M P-1
_cod_database_code 7207335

loop_
_symmetry_equiv_pos_as_xyz
'x, y, z'
'-x, -y, -z'

loop_
_atom_site_label
_atom_site_type_symbol
_atom_site_fract_x
_atom_site_fract_y
_atom_site_fract_z
_atom_site_U_iso_or_equiv
_atom_site_adp_type
_atom_site_occupancy
_atom_site_symmetry_multiplicity
_atom_site_calc_flag
_atom_site_refinement_flags
_atom_site_disorder_assembly
_atom_site_disorder_group
C7 C 0.7860(13) -0.006(2) 0.4411(15) 0.062(2) Uani 0.588(6) 1 d PDU A 1
H7A H 0.8673 -0.0762 0.4611 0.074 Uiso 0.588(6) 1 calc PR A 1
H7B H 0.6991 -0.0361 0.4271 0.074 Uiso 0.588(6) 1 calc PR A 1
C8 C 0.7453(10) 0.0628(6) 0.5403(5) 0.111(2) Uani 0.588(6) 1 d PDU A 1
H8A H 0.8256 0.1023 0.5481 0.167 Uiso 0.588(6) 1 calc PR A 1
H8B H 0.7313 0.0064 0.6083 0.167 Uiso 0.588(6) 1 calc PR A 1
H8C H 0.6536 0.1231 0.5269 0.167 Uiso 0.588(6) 1 calc PR A 1
C7' C 0.8044(16) 0.000(3) 0.459(2) 0.062(2) Uani 0.412(6) 1 d PD A 2
H7'1 H 0.8425 -0.0870 0.4630 0.074 Uiso 0.412(6) 1 calc PR A 2
H7'2 H 0.8548 0.0281 0.5130 0.074 Uiso 0.412(6) 1 calc PR A 2
C8' C 0.6320(12) 0.0277(9) 0.4855(8) 0.111(2) Uani 0.412(6) 1 d PD A 2
H8'1 H 0.5935 0.1143 0.4695 0.167 Uiso 0.412(6) 1 calc PR A 2
H8'2 H 0.6102 -0.0022 0.5638 0.167 Uiso 0.412(6) 1 calc PR A 2
H8'3 H 0.5850 -0.0118 0.4397 0.167 Uiso 0.412(6) 1 calc PR A 2
Zn1 Zn 1.0000 0.0000 0.0000 0.03172(10) Uani 1 2 d S . .
Zn2 Zn 1.08417(2) 0.375700(19) -0.168039(18) 0.02671(8) Uani 1 1 d . . .
N1 N 0.92824(18) 0.07303(14) 0.14491(13) 0.0289(3) Uani 1 1 d . . .
N2 N 1.27152(17) 0.29172(15) -0.06429(14) 0.0308(4) Uani 1 1 d . . .
N3 N 0.91210(18) 0.38149(15) -0.27525(14) 0.0315(4) Uani 1 1 d . . .
O1 O 0.99500(17) 0.17980(12) -0.06245(11) 0.0335(3) Uani 1 1 d . . .
O2 O 0.94169(15) 0.36389(11) -0.01746(11) 0.0294(3) Uani 1 1 d . . .
O3 O 0.67941(18) 0.45546(15) 0.18295(18) 0.0586(5) Uani 1 1 d . . .
O4 O 0.92159(17) 0.44734(13) 0.20692(13) 0.0386(3) Uani 1 1 d . . .
O5 O 1.23900(16) 0.28038(15) -0.27330(13) 0.0426(4) Uani 1 1 d . . .
O6 O 1.4617(2) 0.1636(2) -0.29681(16) 0.0779(7) Uani 1 1 d . . .
O7 O 1.75493(17) 0.02918(16) -0.02465(16) 0.0544(4) Uani 1 1 d . . .
O8 O 1.6860(2) 0.0676(2) -0.19697(17) 0.0746(6) Uani 1 1 d . . .
H8 H 1.6133 0.1071 -0.2324 0.112 Uiso 1 1 calc R . .
C1 C 0.9479(2) 0.25137(17) 0.00745(15) 0.0263(4) Uani 1 1 d . . .
C2 C 0.9038(2) 0.19609(16) 0.12648(16) 0.0256(4) Uani 1 1 d . . .
C3 C 0.8440(2) 0.26225(17) 0.21151(16) 0.0288(4) Uani 1 1 d . . .
C4 C 0.8082(3) 0.19722(19) 0.31636(18) 0.0402(5) Uani 1 1 d . A .
H4 H 0.7664 0.2395 0.3746 0.048 Uiso 1 1 calc R . .
C5 C 0.8336(3) 0.0701(2) 0.33624(19) 0.0429(5) Uani 1 1 d D . .
C6 C 0.8102(2) 0.40121(17) 0.19626(16) 0.0310(4) Uani 1 1 d . . .
C9 C 1.3608(2) 0.2221(2) -0.23673(19) 0.0407(5) Uani 1 1 d . . .
C10 C 1.3891(2) 0.22223(18) -0.11420(17) 0.0310(4) Uani 1 1 d . . .
C11 C 1.5162(2) 0.15955(19) -0.05323(19) 0.0354(4) Uani 1 1 d . . .
C12 C 1.5121(2) 0.1722(2) 0.0590(2) 0.0439(5) Uani 1 1 d . . .
H12 H 1.5937 0.1303 0.1014 0.053 Uiso 1 1 calc R . .
C13 C 1.3923(3) 0.2440(2) 0.11032(19) 0.0443(5) Uani 1 1 d . . .
C14 C 1.2732(2) 0.3039(2) 0.04329(18) 0.0383(5) Uani 1 1 d . . .
H14 H 1.1913 0.3546 0.0746 0.046 Uiso 1 1 calc R . .
C15 C 1.3950(3) 0.2576(3) 0.2325(2) 0.0693(8) Uani 1 1 d . . .
H15A H 1.4697 0.1901 0.2687 0.083 Uiso 1 1 calc R . .
H15B H 1.4286 0.3322 0.2338 0.083 Uiso 1 1 calc R . .
C16 C 1.2499(4) 0.2610(3) 0.3004(3) 0.0821(10) Uani 1 1 d . . .
H16A H 1.1780 0.3329 0.2711 0.123 Uiso 1 1 calc R . .
H16B H 1.2655 0.2627 0.3775 0.123 Uiso 1 1 calc R . .
H16C H 1.2122 0.1898 0.2969 0.123 Uiso 1 1 calc R . .
C17 C 1.6621(2) 0.0801(2) -0.0939(2) 0.0421(5) Uani 1 1 d . . .
C18 C 0.7671(2) 0.3964(2) -0.23701(19) 0.0411(5) Uani 1 1 d . . .
H18 H 0.7445 0.3947 -0.1600 0.049 Uiso 1 1 calc R . .
C19 C 0.6496(3) 0.4141(2) -0.3061(2) 0.0472(6) Uani 1 1 d . . .
H19 H 0.5505 0.4241 -0.2754 0.057 Uiso 1 1 calc R . .
C20 C 0.6786(3) 0.4171(2) -0.42122(19) 0.0426(5) Uani 1 1 d . . .
C21 C 0.8285(3) 0.4018(2) -0.4607(2) 0.0488(6) Uani 1 1 d . . .
H21 H 0.8538 0.4037 -0.5374 0.059 Uiso 1 1 calc R . .
C22 C 0.9406(3) 0.3839(2) -0.38664(18) 0.0432(5) Uani 1 1 d . . .
H22 H 1.0407 0.3729 -0.4152 0.052 Uiso 1 1 calc R . .
C23 C 0.5513(3) 0.4389(2) -0.4988(2) 0.0576(7) Uani 1 1 d . . .
H23A H 0.5939 0.4316 -0.5746 0.069 Uiso 1 1 calc R . .
H23B H 0.4928 0.3762 -0.4745 0.069 Uiso 1 1 calc R . .
C26 C 0.8948(2) 0.01223(18) 0.24595(17) 0.0365(5) Uani 1 1 d . A .
H26 H 0.9131 -0.0726 0.2566 0.044 Uiso 1 1 calc R . .

loop_
_atom_site_aniso_label
_atom_site_aniso_U_11
_atom_site_aniso_U_22
_atom_site_aniso_U_33
_atom_site_aniso_U_23
_atom_site_aniso_U_13
_atom_site_aniso_U_12
C7 0.097(3) 0.048(3) 0.032(5) 0.001(3) 0.017(3) -0.015(3)
C8 0.169(6) 0.089(4) 0.057(3) 0.000(3) 0.042(3) -0.020(4)
C7' 0.097(3) 0.048(3) 0.032(5) 0.001(3) 0.017(3) -0.015(3)
C8' 0.169(6) 0.089(4) 0.057(3) 0.000(3) 0.042(3) -0.020(4)
Zn1 0.03886(19) 0.02438(17) 0.02958(18) -0.00807(13) -0.00042(13) 0.00037(13)
Zn2 0.02605(13) 0.02673(13) 0.02677(13) -0.00489(9) -0.00572(9) -0.00234(9)
N1 0.0307(8) 0.0253(8) 0.0295(8) -0.0044(7) -0.0013(7) -0.0035(6)
N2 0.0261(8) 0.0312(9) 0.0343(9) -0.0055(7) -0.0041(7) -0.0039(7)
N3 0.0311(9) 0.0324(9) 0.0312(9) -0.0040(7) -0.0095(7) -0.0051(7)
O1 0.0421(8) 0.0284(7) 0.0269(7) -0.0056(6) 0.0026(6) -0.0024(6)
O2 0.0324(7) 0.0251(7) 0.0296(7) -0.0026(5) -0.0025(6) -0.0050(5)
O3 0.0328(9) 0.0374(9) 0.0998(15) -0.0077(9) -0.0003(9) -0.0006(7)
O4 0.0426(8) 0.0274(7) 0.0482(9) -0.0045(6) -0.0143(7) -0.0084(6)
O5 0.0332(8) 0.0537(9) 0.0386(8) -0.0166(7) -0.0101(6) 0.0065(7)
O6 0.0522(11) 0.1175(18) 0.0530(11) -0.0435(12) -0.0122(9) 0.0330(11)
O7 0.0284(8) 0.0594(11) 0.0705(12) -0.0088(9) -0.0151(8) 0.0038(7)
O8 0.0427(10) 0.1027(16) 0.0619(13) -0.0247(11) -0.0084(9) 0.0298(10)
C1 0.0215(9) 0.0278(10) 0.0282(10) -0.0031(8) -0.0053(7) -0.0024(7)
C2 0.0212(9) 0.0255(9) 0.0294(10) -0.0047(7) -0.0021(7) -0.0034(7)
C3 0.0272(10) 0.0281(10) 0.0315(10) -0.0064(8) -0.0003(8) -0.0059(8)
C4 0.0508(13) 0.0357(11) 0.0318(11) -0.0089(9) 0.0100(9) -0.0074(10)
C5 0.0558(14) 0.0349(11) 0.0338(11) -0.0015(9) 0.0099(10) -0.0101(10)
C6 0.0343(11) 0.0291(10) 0.0285(10) -0.0074(8) 0.0034(8) -0.0048(8)
C9 0.0337(11) 0.0473(13) 0.0400(12) -0.0141(10) -0.0036(9) 0.0003(10)
C10 0.0251(9) 0.0297(10) 0.0378(11) -0.0042(8) -0.0039(8) -0.0057(8)
C11 0.0253(10) 0.0352(11) 0.0449(12) -0.0046(9) -0.0057(9) -0.0054(8)
C12 0.0319(11) 0.0526(14) 0.0447(13) -0.0026(11) -0.0136(10) -0.0034(10)
C13 0.0362(12) 0.0585(14) 0.0389(12) -0.0101(11) -0.0091(9) -0.0068(10)
C14 0.0311(11) 0.0455(12) 0.0387(12) -0.0122(9) -0.0037(9) -0.0041(9)
C15 0.0505(16) 0.109(3) 0.0478(15) -0.0225(16) -0.0147(12) -0.0018(15)
C16 0.077(2) 0.101(3) 0.0539(18) -0.0037(17) -0.0051(16) 0.0025(19)
C17 0.0291(11) 0.0413(12) 0.0547(14) -0.0080(11) -0.0054(10) -0.0036(9)
C18 0.0350(11) 0.0539(14) 0.0328(11) -0.0092(10) -0.0084(9) -0.0020(10)
C19 0.0309(11) 0.0631(15) 0.0461(13) -0.0129(11) -0.0107(10) 0.0000(10)
C20 0.0401(12) 0.0445(12) 0.0426(12) -0.0143(10) -0.0191(10) 0.0053(10)
C21 0.0479(14) 0.0638(16) 0.0331(12) -0.0148(11) -0.0115(10) 0.0006(11)
C22 0.0362(12) 0.0586(14) 0.0341(12) -0.0092(10) -0.0073(9) -0.0053(10)
C23 0.0513(15) 0.0635(17) 0.0582(16) -0.0262(13) -0.0304(12) 0.0125(12)
C26 0.0476(12) 0.0241(10) 0.0345(11) -0.0024(8) 0.0030(9) -0.0055(9)

loop_
_atom_type_symbol
_atom_type_description
_atom_type_scat_dispersion_real
_atom_type_scat_dispersion_imag
_atom_type_scat_source
C C 0.0033 0.0016 'International Tables Vol C Tables 4.2.6.8 and 6.1.1.4'
H H 0.0000 0.0000 'International Tables Vol C Tables 4.2.6.8 and 6.1.1.4'
N N 0.0061 0.0033 'International Tables Vol C Tables 4.2.6.8 and 6.1.1.4'
O O 0.0106 0.0060 'International Tables Vol C Tables 4.2.6.8 and 6.1.1.4'
Zn Zn 0.2839 1.4301 'International Tables Vol C Tables 4.2.6.8 and 6.1.1.4'

loop_
_geom_angle_atom_site_label_1
_geom_angle_atom_site_label_2
_geom_angle_atom_site_label_3
_geom_angle
_geom_angle_site_symmetry_1
_geom_angle_site_symmetry_3
C5 C7 C8 113.1(14) . .
C5 C7 H7A 109.0 . .
C8 C7 H7A 109.0 . .
C5 C7 H7B 109.0 . .
C8 C7 H7B 109.0 . .
H7A C7 H7B 107.8 . .
C8' C7' C5 106.8(17) . .
C8' C7' H7'1 110.4 . .
C5 C7' H7'1 110.4 . .
C8' C7' H7'2 110.4 . .
C5 C7' H7'2 110.4 . .
H7'1 C7' H7'2 108.6 . .
C7' C8' H8'1 109.5 . .
C7' C8' H8'2 109.5 . .
H8'1 C8' H8'2 109.5 . .
C7' C8' H8'3 109.5 . .
H8'1 C8' H8'3 109.5 . .
H8'2 C8' H8'3 109.5 . .
O1 Zn1 O1 180.00(8) 2_755 .
O1 Zn1 N1 99.70(6) 2_755 .
O1 Zn1 N1 80.30(6) . .
O1 Zn1 N1 80.30(6) 2_755 2_755
O1 Zn1 N1 99.70(6) . 2_755
N1 Zn1 N1 180.00(10) . 2_755
O1 Zn1 O7 90.19(6) 2_755 2_855
O1 Zn1 O7 89.81(6) . 2_855
N1 Zn1 O7 95.45(7) . 2_855
N1 Zn1 O7 84.55(7) 2_755 2_855
O1 Zn1 O7 89.81(6) 2_755 1_455
O1 Zn1 O7 90.19(6) . 1_455
N1 Zn1 O7 84.55(7) . 1_455
N1 Zn1 O7 95.45(7) 2_755 1_455
O7 Zn1 O7 180.00(9) 2_855 1_455
O4 Zn2 O5 111.13(7) 2_765 .
O4 Zn2 N3 94.23(6) 2_765 .
O5 Zn2 N3 89.39(6) . .
O4 Zn2 O2 102.17(6) 2_765 .
O5 Zn2 O2 146.03(6) . .
N3 Zn2 O2 94.79(6) . .
O4 Zn2 N2 108.53(6) 2_765 .
O5 Zn2 N2 76.24(6) . .
N3 Zn2 N2 156.21(6) . .
O2 Zn2 N2 87.27(6) . .
C26 N1 C2 120.32(17) . .
C26 N1 Zn1 126.56(13) . .
C2 N1 Zn1 112.87(12) . .
C14 N2 C10 120.87(17) . .
C14 N2 Zn2 123.67(13) . .
C10 N2 Zn2 115.44(13) . .
C18 N3 C22 116.80(18) . .
C18 N3 Zn2 121.09(14) . .
C22 N3 Zn2 121.72(14) . .
C1 O1 Zn1 115.04(12) . .
C1 O2 Zn2 101.72(11) . .
C6 O4 Zn2 122.78(13) . 2_765
C9 O5 Zn2 118.89(14) . .
C17 O7 Zn1 140.72(17) . 1_655
C17 O8 H8 109.5 . .
O2 C1 O1 122.55(17) . .
O2 C1 C2 119.73(16) . .
O1 C1 C2 117.67(16) . .
N1 C2 C3 121.37(17) . .
N1 C2 C1 113.86(16) . .
C3 C2 C1 124.77(16) . .
C2 C3 C4 117.52(18) . .
C2 C3 C6 124.27(17) . .
C4 C3 C6 118.18(17) . .
C3 C4 C5 121.48(19) . .
C3 C4 H4 119.3 . .
C5 C4 H4 119.3 . .
C26 C5 C4 116.61(19) . .
C26 C5 C7 117.8(6) . .
C4 C5 C7 125.3(6) . .
C26 C5 C7' 123.7(9) . .
C4 C5 C7' 119.5(10) . .
C7 C5 C7' 11.3(12) . .
O3 C6 O4 126.93(19) . .
O3 C6 C3 117.73(18) . .
O4 C6 C3 115.14(17) . .
O5 C9 O6 122.3(2) . .
O5 C9 C10 118.16(18) . .
O6 C9 C10 119.51(19) . .
N2 C10 C11 120.42(19) . .
N2 C10 C9 111.26(16) . .
C11 C10 C9 128.31(18) . .
C12 C11 C10 116.97(19) . .
C12 C11 C17 114.06(18) . .
C10 C11 C17 129.0(2) . .
C13 C12 C11 122.8(2) . .
C13 C12 H12 118.6 . .
C11 C12 H12 118.6 . .
C12 C13 C14 116.2(2) . .
C12 C13 C15 120.8(2) . .
C14 C13 C15 123.0(2) . .
N2 C14 C13 122.7(2) . .
N2 C14 H14 118.7 . .
C13 C14 H14 118.7 . .
C16 C15 C13 115.9(2) . .
C16 C15 H15A 108.3 . .
C13 C15 H15A 108.3 . .
C16 C15 H15B 108.3 . .
C13 C15 H15B 108.3 . .
H15A C15 H15B 107.4 . .
C15 C16 H16A 109.5 . .
C15 C16 H16B 109.5 . .
H16A C16 H16B 109.5 . .
C15 C16 H16C 109.5 . .
H16A C16 H16C 109.5 . .
H16B C16 H16C 109.5 . .
O7 C17 O8 121.2(2) . .
O7 C17 C11 117.9(2) . .
O8 C17 C11 120.9(2) . .
N3 C18 C19 123.2(2) . .
N3 C18 H18 118.4 . .
C19 C18 H18 118.4 . .
C18 C19 C20 120.2(2) . .
C18 C19 H19 119.9 . .
C20 C19 H19 119.9 . .
C21 C20 C19 116.6(2) . .
C21 C20 C23 122.3(2) . .
C19 C20 C23 121.1(2) . .
C22 C21 C20 120.2(2) . .
C22 C21 H21 119.9 . .
C20 C21 H21 119.9 . .
N3 C22 C21 123.1(2) . .
N3 C22 H22 118.5 . .
C21 C22 H22 118.5 . .
C23 C23 C20 113.1(3) 2_664 .
C23 C23 H23A 109.0 2_664 .
C20 C23 H23A 109.0 . .
C23 C23 H23B 109.0 2_664 .
C20 C23 H23B 109.0 . .
H23A C23 H23B 107.8 . .
N1 C26 C5 122.68(19) . .
N1 C26 H26 118.7 . .
C5 C26 H26 118.7 . .

loop_
_geom_bond_atom_site_label_1
_geom_bond_atom_site_label_2
_geom_bond_distance
_geom_bond_site_symmetry_2
C7 C5 1.48(2) .
C7 C8 1.527(10) .
C7 H7A 0.9700 .
C7 H7B 0.9700 .
C8 H8A 0.9600 .
C8 H8B 0.9600 .
C8 H8C 0.9600 .
C7' C8' 1.540(10) .
C7' C5 1.57(3) .
C7' H7'1 0.9700 .
C7' H7'2 0.9700 .
C8' H8'1 0.9600 .
C8' H8'2 0.9600 .
C8' H8'3 0.9600 .
Zn1 O1 2.0384(13) 2_755
Zn1 O1 2.0384(13) .
Zn1 N1 2.0661(16) .
Zn1 N1 2.0661(16) 2_755
Zn1 O7 2.2192(15) 2_855
Zn1 O7 2.2192(15) 1_455
Zn2 O4 1.9736(14) 2_765
Zn2 O5 2.0643(15) .
Zn2 N3 2.1112(16) .
Zn2 O2 2.1268(13) .
Zn2 N2 2.1517(16) .
N1 C26 1.328(3) .
N1 C2 1.349(2) .
N2 C14 1.336(3) .
N2 C10 1.344(2) .
N3 C18 1.337(3) .
N3 C22 1.342(3) .
O1 C1 1.263(2) .
O2 C1 1.251(2) .
O3 C6 1.222(2) .
O4 C6 1.269(2) .
O4 Zn2 1.9736(14) 2_765
O5 C9 1.232(3) .
O6 C9 1.261(3) .
O7 C17 1.219(3) .
O7 Zn1 2.2192(15) 1_655
O8 C17 1.273(3) .
O8 H8 0.8200 .
C1 C2 1.511(3) .
C2 C3 1.386(3) .
C3 C4 1.390(3) .
C3 C6 1.524(3) .
C4 C5 1.394(3) .
C4 H4 0.9300 .
C5 C26 1.387(3) .
C9 C10 1.529(3) .
C10 C11 1.410(3) .
C11 C12 1.387(3) .
C11 C17 1.523(3) .
C12 C13 1.379(3) .
C12 H12 0.9300 .
C13 C14 1.388(3) .
C13 C15 1.518(3) .
C14 H14 0.9300 .
C15 C16 1.479(4) .
C15 H15A 0.9700 .
C15 H15B 0.9700 .
C16 H16A 0.9600 .
C16 H16B 0.9600 .
C16 H16C 0.9600 .
C18 C19 1.376(3) .
C18 H18 0.9300 .
C19 C20 1.386(3) .
C19 H19 0.9300 .
C20 C21 1.382(3) .
C20 C23 1.510(3) .
C21 C22 1.379(3) .
C21 H21 0.9300 .
C22 H22 0.9300 .
C23 C23 1.490(5) 2_664
C23 H23A 0.9700 .
C23 H23B 0.9700 .
C26 H26 0.9300 .

loop_
_geom_hbond_atom_site_label_D
_geom_hbond_atom_site_label_H
_geom_hbond_atom_site_label_A
_geom_hbond_distance_DH
_geom_hbond_distance_HA
_geom_hbond_distance_DA
_geom_hbond_angle_DHA
O8 H8 O6 0.82 1.60 2.408(3) 170.5

loop_
_geom_torsion_atom_site_label_1
_geom_torsion_atom_site_label_2
_geom_torsion_atom_site_label_3
_geom_torsion_atom_site_label_4
_geom_torsion
_geom_torsion_site_symmetry_1
_geom_torsion_site_symmetry_4
O1 Zn1 N1 C26 -1.15(18) 2_755 .
O1 Zn1 N1 C26 178.85(18) . .
N1 Zn1 N1 C26 98(100) 2_755 .
O7 Zn1 N1 C26 -92.28(18) 2_855 .
O7 Zn1 N1 C26 87.72(18) 1_455 .
O1 Zn1 N1 C2 -175.48(12) 2_755 .
O1 Zn1 N1 C2 4.52(12) . .
N1 Zn1 N1 C2 -76(100) 2_755 .
O7 Zn1 N1 C2 93.39(13) 2_855 .
O7 Zn1 N1 C2 -86.61(13) 1_455 .
O4 Zn2 N2 C14 72.76(17) 2_765 .
O5 Zn2 N2 C14 -179.22(17) . .
N3 Zn2 N2 C14 -124.85(19) . .
O2 Zn2 N2 C14 -29.16(16) . .
O4 Zn2 N2 C10 -108.57(14) 2_765 .
O5 Zn2 N2 C10 -0.55(13) . .
N3 Zn2 N2 C10 53.8(2) . .
O2 Zn2 N2 C10 149.50(14) . .
O4 Zn2 N3 C18 -92.12(17) 2_765 .
O5 Zn2 N3 C18 156.74(17) . .
O2 Zn2 N3 C18 10.49(17) . .
N2 Zn2 N3 C18 104.6(2) . .
O4 Zn2 N3 C22 80.50(17) 2_765 .
O5 Zn2 N3 C22 -30.64(17) . .
O2 Zn2 N3 C22 -176.89(17) . .
N2 Zn2 N3 C22 -82.8(2) . .
O1 Zn1 O1 C1 107(100) 2_755 .
N1 Zn1 O1 C1 -2.80(13) . .
N1 Zn1 O1 C1 177.20(13) 2_755 .
O7 Zn1 O1 C1 -98.37(14) 2_855 .
O7 Zn1 O1 C1 81.63(14) 1_455 .
O4 Zn2 O2 C1 -179.04(11) 2_765 .
O5 Zn2 O2 C1 -10.46(16) . .
N3 Zn2 O2 C1 85.58(11) . .
N2 Zn2 O2 C1 -70.67(11) . .
O4 Zn2 O5 C9 104.60(18) 2_765 .
N3 Zn2 O5 C9 -161.10(18) . .
O2 Zn2 O5 C9 -63.4(2) . .
N2 Zn2 O5 C9 -0.24(17) . .
Zn2 O2 C1 O1 -16.6(2) . .
Zn2 O2 C1 C2 160.88(13) . .
Zn1 O1 C1 O2 178.24(13) . .
Zn1 O1 C1 C2 0.7(2) . .
C26 N1 C2 C3 0.2(3) . .
Zn1 N1 C2 C3 174.91(14) . .
C26 N1 C2 C1 179.93(17) . .
Zn1 N1 C2 C1 -5.34(19) . .
O2 C1 C2 N1 -174.36(16) . .
O1 C1 C2 N1 3.2(2) . .
O2 C1 C2 C3 5.4(3) . .
O1 C1 C2 C3 -177.05(18) . .
N1 C2 C3 C4 -0.8(3) . .
C1 C2 C3 C4 179.46(18) . .
N1 C2 C3 C6 -178.63(17) . .
C1 C2 C3 C6 1.7(3) . .
C2 C3 C4 C5 1.1(3) . .
C6 C3 C4 C5 179.0(2) . .
C3 C4 C5 C26 -0.6(4) . .
C3 C4 C5 C7 -173.8(6) . .
C3 C4 C5 C7' 174.7(7) . .
C8 C7 C5 C26 170.4(7) . .
C8 C7 C5 C4 -16.5(12) . .
C8 C7 C5 C7' 46(6) . .
C8' C7' C5 C26 -115.4(13) . .
C8' C7' C5 C4 69.6(15) . .
C8' C7' C5 C7 -54(6) . .
Zn2 O4 C6 O3 -15.1(3) 2_765 .
Zn2 O4 C6 C3 170.20(12) 2_765 .
C2 C3 C6 O3 99.8(2) . .
C4 C3 C6 O3 -78.0(3) . .
C2 C3 C6 O4 -85.0(2) . .
C4 C3 C6 O4 97.2(2) . .
Zn2 O5 C9 O6 -178.7(2) . .
Zn2 O5 C9 C10 0.9(3) . .
C14 N2 C10 C11 0.7(3) . .
Zn2 N2 C10 C11 -177.98(15) . .
C14 N2 C10 C9 179.79(19) . .
Zn2 N2 C10 C9 1.1(2) . .
O5 C9 C10 N2 -1.3(3) . .
O6 C9 C10 N2 178.3(2) . .
O5 C9 C10 C11 177.6(2) . .
O6 C9 C10 C11 -2.7(4) . .
N2 C10 C11 C12 0.8(3) . .
C9 C10 C11 C12 -178.1(2) . .
N2 C10 C11 C17 -177.85(19) . .
C9 C10 C11 C17 3.3(4) . .
C10 C11 C12 C13 -1.3(3) . .
C17 C11 C12 C13 177.5(2) . .
C11 C12 C13 C14 0.3(4) . .
C11 C12 C13 C15 -178.3(2) . .
C10 N2 C14 C13 -1.9(3) . .
Zn2 N2 C14 C13 176.74(17) . .
C12 C13 C14 N2 1.3(3) . .
C15 C13 C14 N2 179.9(2) . .
C12 C13 C15 C16 -141.4(3) . .
C14 C13 C15 C16 40.1(4) . .
Zn1 O7 C17 O8 48.9(4) 1_655 .
Zn1 O7 C17 C11 -131.1(2) 1_655 .
C12 C11 C17 O7 5.0(3) . .
C10 C11 C17 O7 -176.3(2) . .
C12 C11 C17 O8 -175.0(2) . .
C10 C11 C17 O8 3.7(4) . .
C22 N3 C18 C19 -0.3(3) . .
Zn2 N3 C18 C19 172.64(18) . .
N3 C18 C19 C20 0.1(4) . .
C18 C19 C20 C21 -0.1(4) . .
C18 C19 C20 C23 -178.8(2) . .
C19 C20 C21 C22 0.4(4) . .
C23 C20 C21 C22 179.1(2) . .
C18 N3 C22 C21 0.7(3) . .
Zn2 N3 C22 C21 -172.27(19) . .
C20 C21 C22 N3 -0.7(4) . .
C21 C20 C23 C23 -115.6(4) . 2_664
C19 C20 C23 C23 63.0(4) . 2_664
C2 N1 C26 C5 0.3(3) . .
Zn1 N1 C26 C5 -173.69(17) . .
C4 C5 C26 N1 0.0(4) . .
C7 C5 C26 N1 173.7(6) . .
C7' C5 C26 N1 -175.2(8) . .

loop_
_platon_squeeze_void_nr
_platon_squeeze_void_average_x
_platon_squeeze_void_average_y
_platon_squeeze_void_average_z
_platon_squeeze_void_volume
_platon_squeeze_void_count_electrons
1 0.500 0.500 0.000 18.9 6.5
